data_2219828
loop_
_publ_author_name
'Nyamori, Vincent O.'
'Bala, Muhammad D.'

_publ_section_title
;
 1-Ferrocenylmethyl-1<i>H</i>-imidazole
;
_journal_coeditor_code DN2373
_journal_issue 11
_journal_name_full 'Acta Crystallographica Section E'
_journal_page_first m1451
_journal_paper_doi 10.1107/S1600536808029231
_journal_volume 64
_journal_year 2008
_chemical_formula_iupac '[Fe (C5 H5) (C9 H9 N2)]'
_chemical_formula_moiety 'C14 H14 Fe N2'
_chemical_formula_sum 'C14 H14 Fe N2'
_chemical_formula_weight 266.12
_chemical_name_systematic
;
1-Ferrocenylmethyl-1<i>H</i>-imidazole
;
_space_group_IT_number 14
_symmetry_cell_setting monoclinic
_symmetry_space_group_name_Hall '-P 2ybc'
_symmetry_space_group_name_H-M 'P 1 21/c 1'
_atom_sites_solution_hydrogens geom
_atom_sites_solution_primary direct
_atom_sites_solution_secondary difmap
_audit_creation_method SHELXL-97
_cell_angle_alpha 90.00
_cell_angle_beta 96.862(2)
_cell_angle_gamma 90.00
_cell_formula_units_Z 4
_cell_length_a 14.8914(6)
_cell_length_b 7.5587(3)
_cell_length_c 10.7854(4)
_cell_measurement_reflns_used 3993
_cell_measurement_temperature 293(2)
_cell_measurement_theta_max 26.56
_cell_measurement_theta_min 2.76
_cell_volume 1205.30(8)
_computing_cell_refinement 'SAINT-Plus (Bruker, 2005)'
_computing_data_collection 'APEX2 (Bruker, 2005)'
_computing_data_reduction 'SAINT-Plus (Bruker, 2005'
_computing_molecular_graphics 'Platon (Spek, 2003) and ORTEP-3 (Farrugia, 1997)'
_computing_publication_material 'SHELXTL (Sheldrick, 2008)'
_computing_structure_refinement 'SHELXTL (Sheldrick, 2008)'
_computing_structure_solution 'SHELXTL (Sheldrick, 2008)'
_diffrn_ambient_temperature 293(2)
_diffrn_measured_fraction_theta_full 1.000
_diffrn_measured_fraction_theta_max 1.000
_diffrn_measurement_device_type 'Bruker APEXII CCD area-detector'
_diffrn_measurement_method '\f and \w scans'
_diffrn_radiation_monochromator graphite
_diffrn_radiation_source 'fine-focus sealed tube'
_diffrn_radiation_type MoK\a
_diffrn_radiation_wavelength 0.71073
_diffrn_reflns_av_R_equivalents 0.0540
_diffrn_reflns_av_sigmaI/netI 0.0361
_diffrn_reflns_limit_h_max 18
_diffrn_reflns_limit_h_min -19
_diffrn_reflns_limit_k_max 9
_diffrn_reflns_limit_k_min -9
_diffrn_reflns_limit_l_max 14
_diffrn_reflns_limit_l_min -14
_diffrn_reflns_number 17808
_diffrn_reflns_theta_full 28.00
_diffrn_reflns_theta_max 28.00
_diffrn_reflns_theta_min 1.38
_exptl_absorpt_coefficient_mu 1.228
_exptl_absorpt_correction_T_max 0.9412
_exptl_absorpt_correction_T_min 0.6460
_exptl_absorpt_correction_type integration
_exptl_absorpt_process_details '(XPREP; Bruker, 2005)'
_exptl_crystal_colour yellow
_exptl_crystal_density_diffrn 1.467
_exptl_crystal_density_method 'not measured'
_exptl_crystal_description plate
_exptl_crystal_F_000 552
_exptl_crystal_size_max 0.39
_exptl_crystal_size_mid 0.26
_exptl_crystal_size_min 0.05
_refine_diff_density_max 0.626
_refine_diff_density_min -0.376
_refine_ls_extinction_method none
_refine_ls_goodness_of_fit_ref 1.001
_refine_ls_hydrogen_treatment constr
_refine_ls_matrix_type full
_refine_ls_number_parameters 154
_refine_ls_number_reflns 2904
_refine_ls_number_restraints 0
_refine_ls_restrained_S_all 1.001
_refine_ls_R_factor_all 0.0720
_refine_ls_R_factor_gt 0.0396
_refine_ls_shift/su_max 0.015
_refine_ls_shift/su_mean 0.002
_refine_ls_structure_factor_coef Fsqd
_refine_ls_weighting_details 'calc w=1/[\s^2^(Fo^2^)+(0.0573P)^2^+0.4185P] where P=(Fo^2^+2Fc^2^)/3'
_refine_ls_weighting_scheme calc
_refine_ls_wR_factor_gt 0.1005
_refine_ls_wR_factor_ref 0.1144
_reflns_number_gt 1852
_reflns_number_total 2904
_reflns_threshold_expression I>2\s(I)
_cod_data_source_file dn2373.cif
_cod_data_source_block I
_cod_depositor_comments
;
The following automatic conversions were performed:
'_symmetry_cell_setting' value 'Monoclinic' changed to 'monoclinic'
according to '/home/saulius/struct/CIF-dictionaries/cif_core.dic'
dictionary named 'cif_core.dic' version 2.4.1 from 2010-06-29.

Automatic conversion script
Id: cif_fix_enum 1527 2010-12-29 10:47:43Z saulius 

The following automatic conversions were performed:

'_symmetry_cell_setting' value 'Monoclinic' changed to 'monoclinic'
according to /home/saulius/struct/CIF-dictionaries/cif_core.dic
dictionary named 'cif_core.dic' version 2.4.1 from 2010-06-29.

Automatic conversion script
Id: cif_fix_values 1715 2011-07-08 13:25:40Z adriana 
;
_cod_original_sg_symbol_H-M P2(1)/c
_cod_database_code 2219828
_cod_database_fobs_code 2219828

loop_
_symmetry_equiv_pos_as_xyz
'x, y, z'
'-x, y+1/2, -z+1/2'
'-x, -y, -z'
'x, -y-1/2, z-1/2'

loop_
_atom_site_type_symbol
_atom_site_label
_atom_site_fract_x
_atom_site_fract_y
_atom_site_fract_z
_atom_site_U_iso_or_equiv
_atom_site_adp_type
_atom_site_calc_flag
_atom_site_refinement_flags
_atom_site_occupancy
C C1 0.74936(18) -0.0973(4) 0.4338(2) 0.0367(6) Uani d . 1
C C2 0.7628(2) -0.2266(4) 0.3419(3) 0.0426(7) Uani d . 1
H H2 0.7177 -0.2780 0.2863 0.051 Uiso calc R 1
C C3 0.8561(2) -0.2636(4) 0.3494(3) 0.0464(7) Uani d . 1
H H3 0.8832 -0.3434 0.2996 0.056 Uiso calc R 1
C C4 0.9012(2) -0.1589(4) 0.4453(3) 0.0465(7) Uani d . 1
H H4 0.9633 -0.1568 0.4695 0.056 Uiso calc R 1
C C5 0.8361(2) -0.0576(4) 0.4985(3) 0.0412(7) Uani d . 1
H H5 0.8477 0.0216 0.5645 0.049 Uiso calc R 1
C C6 0.6610(2) -0.0148(4) 0.4525(3) 0.0473(7) Uani d . 1
H H6A 0.6717 0.1044 0.4841 0.057 Uiso calc R 1
H H6B 0.6239 -0.0065 0.3724 0.057 Uiso calc R 1
C C7 0.5876(2) -0.2876(4) 0.5291(3) 0.0520(8) Uani d . 1
H H7 0.6011 -0.3673 0.4683 0.062 Uiso calc R 1
C C8 0.5399(2) -0.3206(5) 0.6267(3) 0.0517(8) Uani d . 1
H H8 0.5150 -0.4296 0.6434 0.062 Uiso calc R 1
C C9 0.5771(2) -0.0511(4) 0.6399(3) 0.0483(8) Uani d . 1
H H9 0.5835 0.0657 0.6667 0.058 Uiso calc R 1
C C10 0.7592(4) 0.1645(8) 0.1970(6) 0.104(2) Uani d . 1
H H10 0.6964 0.1723 0.1886 0.125 Uiso calc R 1
C C11 0.8049(4) 0.0625(7) 0.1300(4) 0.0887(15) Uani d . 1
H H11 0.7791 -0.0120 0.0669 0.106 Uiso calc R 1
C C12 0.8918(3) 0.0786(6) 0.1630(4) 0.0750(12) Uani d . 1
H H12 0.9365 0.0184 0.1268 0.090 Uiso calc R 1
C C13 0.9071(4) 0.1987(7) 0.2598(5) 0.0973(18) Uani d . 1
H H13 0.9625 0.2337 0.3017 0.117 Uiso calc R 1
C C14 0.8167(6) 0.2588(5) 0.2818(5) 0.123(3) Uani d . 1
H H14 0.8017 0.3416 0.3397 0.148 Uiso calc R 1
N N1 0.61150(15) -0.1138(3) 0.5390(2) 0.0407(5) Uani d . 1
N N2 0.53352(17) -0.1716(4) 0.6965(2) 0.0518(7) Uani d . 1
Fe Fe1 0.83161(2) -0.00206(5) 0.31303(3) 0.03545(14) Uani d . 1

loop_
_atom_site_aniso_label
_atom_site_aniso_U_11
_atom_site_aniso_U_22
_atom_site_aniso_U_33
_atom_site_aniso_U_12
_atom_site_aniso_U_13
_atom_site_aniso_U_23
C1 0.0351(14) 0.0369(15) 0.0384(14) -0.0031(12) 0.0057(11) 0.0063(11)
C2 0.0457(17) 0.0350(15) 0.0472(16) -0.0136(13) 0.0058(13) -0.0007(12)
C3 0.0472(17) 0.0345(15) 0.0586(18) 0.0027(13) 0.0106(14) 0.0007(13)
C4 0.0345(15) 0.0484(17) 0.0556(18) 0.0019(13) 0.0013(13) 0.0107(14)
C5 0.0464(17) 0.0405(15) 0.0359(14) -0.0038(13) 0.0016(12) 0.0027(11)
C6 0.0422(15) 0.0494(18) 0.0523(17) 0.0031(14) 0.0142(13) 0.0135(14)
C7 0.059(2) 0.0536(19) 0.0461(17) -0.0088(15) 0.0189(15) -0.0071(14)
C8 0.0466(17) 0.063(2) 0.0465(17) -0.0092(15) 0.0106(14) 0.0064(15)
C9 0.0448(17) 0.0511(19) 0.0506(18) 0.0072(14) 0.0129(14) -0.0042(14)
C10 0.090(3) 0.097(4) 0.135(5) 0.044(3) 0.049(3) 0.084(4)
C11 0.107(4) 0.097(3) 0.058(2) -0.029(3) -0.009(2) 0.035(2)
C12 0.088(3) 0.074(3) 0.072(3) 0.008(2) 0.042(2) 0.024(2)
C13 0.107(4) 0.097(4) 0.082(3) -0.069(3) -0.015(3) 0.041(3)
C14 0.286(9) 0.0223(19) 0.081(3) 0.009(3) 0.104(5) 0.0110(18)
N1 0.0374(13) 0.0450(14) 0.0411(13) -0.0004(11) 0.0108(10) 0.0031(11)
N2 0.0479(15) 0.0667(18) 0.0434(14) 0.0045(13) 0.0161(12) 0.0017(13)
Fe1 0.0377(2) 0.0310(2) 0.0387(2) -0.00352(17) 0.00896(15) 0.00289(17)

loop_
_atom_type_symbol
_atom_type_description
_atom_type_scat_dispersion_real
_atom_type_scat_dispersion_imag
_atom_type_scat_source
C C 0.0033 0.0016 'International Tables Vol C Tables 4.2.6.8 and 6.1.1.4'
H H 0.0000 0.0000 'International Tables Vol C Tables 4.2.6.8 and 6.1.1.4'
N N 0.0061 0.0033 'International Tables Vol C Tables 4.2.6.8 and 6.1.1.4'
Fe Fe 0.3463 0.8444 'International Tables Vol C Tables 4.2.6.8 and 6.1.1.4'

loop_
_geom_angle_atom_site_label_1
_geom_angle_atom_site_label_2
_geom_angle_atom_site_label_3
_geom_angle
C2 C1 C5 106.9(2)
C2 C1 C6 125.5(3)
C5 C1 C6 127.5(3)
C2 C1 Fe1 69.49(15)
C5 C1 Fe1 69.97(15)
C6 C1 Fe1 123.35(19)
C3 C2 C1 108.4(2)
C3 C2 Fe1 70.25(16)
C1 C2 Fe1 69.36(15)
C3 C2 H2 125.8
C1 C2 H2 125.8
Fe1 C2 H2 126.2
C4 C3 C2 108.1(3)
C4 C3 Fe1 69.80(17)
C2 C3 Fe1 69.15(16)
C4 C3 H3 126.0
C2 C3 H3 126.0
Fe1 C3 H3 126.7
C3 C4 C5 108.3(3)
C3 C4 Fe1 69.82(17)
C5 C4 Fe1 69.66(16)
C3 C4 H4 125.9
C5 C4 H4 125.9
Fe1 C4 H4 126.2
C4 C5 C1 108.3(3)
C4 C5 Fe1 69.87(17)
C1 C5 Fe1 68.97(15)
C4 C5 H5 125.9
C1 C5 H5 125.9
Fe1 C5 H5 126.9
N1 C6 C1 113.1(2)
N1 C6 H6A 109.0
C1 C6 H6A 109.0
N1 C6 H6B 109.0
C1 C6 H6B 109.0
H6A C6 H6B 107.8
C8 C7 N1 105.8(3)
C8 C7 H7 127.1
N1 C7 H7 127.1
C7 C8 N2 110.7(3)
C7 C8 H8 124.7
N2 C8 H8 124.7
N2 C9 N1 113.0(3)
N2 C9 H9 123.5
N1 C9 H9 123.5
C11 C10 C14 110.5(5)
C11 C10 Fe1 72.3(3)
C14 C10 Fe1 70.3(3)
C11 C10 H10 124.8
C14 C10 H10 124.8
Fe1 C10 H10 124.2
C10 C11 C12 111.1(5)
C10 C11 Fe1 69.9(3)
C12 C11 Fe1 71.6(2)
C10 C11 H11 124.4
C12 C11 H11 124.4
Fe1 C11 H11 125.6
C11 C12 C13 109.7(5)
C11 C12 Fe1 70.9(2)
C13 C12 Fe1 69.2(2)
C11 C12 H12 125.2
C13 C12 H12 125.2
Fe1 C12 H12 126.3
C12 C13 C14 104.7(4)
C12 C13 Fe1 70.9(2)
C14 C13 Fe1 68.4(2)
C12 C13 H13 127.7
C14 C13 H13 127.7
Fe1 C13 H13 124.7
C10 C14 C13 104.1(4)
C10 C14 Fe1 69.5(2)
C13 C14 Fe1 68.8(2)
C10 C14 H14 128.0
C13 C14 H14 128.0
Fe1 C14 H14 125.4
C9 N1 C7 106.4(2)
C9 N1 C6 127.4(3)
C7 N1 C6 126.2(2)
C9 N2 C8 104.2(2)
C10 Fe1 C14 40.1(2)
C10 Fe1 C13 68.0(2)
C14 Fe1 C13 42.8(2)
C10 Fe1 C1 107.71(16)
C14 Fe1 C1 113.20(19)
C13 Fe1 C1 148.6(2)
C10 Fe1 C2 112.3(2)
C14 Fe1 C2 143.2(3)
C13 Fe1 C2 170.3(2)
C1 Fe1 C2 41.15(11)
C10 Fe1 C11 37.8(2)
C14 Fe1 C11 66.1(2)
C13 Fe1 C11 65.89(18)
C1 Fe1 C11 130.50(18)
C2 Fe1 C11 107.92(16)
C10 Fe1 C12 64.48(18)
C14 Fe1 C12 67.83(18)
C13 Fe1 C12 39.91(19)
C1 Fe1 C12 167.51(17)
C2 Fe1 C12 130.71(17)
C11 Fe1 C12 37.50(18)
C10 Fe1 C5 134.2(2)
C14 Fe1 C5 110.93(16)
C13 Fe1 C5 118.80(16)
C1 Fe1 C5 41.06(11)
C2 Fe1 C5 68.54(12)
C11 Fe1 C5 170.4(2)
C12 Fe1 C5 151.27(17)
C10 Fe1 C4 174.5(2)
C14 Fe1 C4 136.4(3)
C13 Fe1 C4 112.53(16)
C1 Fe1 C4 68.85(11)
C2 Fe1 C4 68.27(12)
C11 Fe1 C4 147.7(2)
C12 Fe1 C4 119.68(16)
C5 Fe1 C4 40.47(12)
C10 Fe1 C3 143.3(2)
C14 Fe1 C3 175.9(3)
C13 Fe1 C3 133.8(2)
C1 Fe1 C3 68.89(12)
C2 Fe1 C3 40.59(12)
C11 Fe1 C3 115.5(2)
C12 Fe1 C3 110.95(16)
C5 Fe1 C3 68.13(12)
C4 Fe1 C3 40.37(12)

loop_
_geom_bond_atom_site_label_1
_geom_bond_atom_site_label_2
_geom_bond_distance
C1 C2 1.423(4)
C1 C5 1.424(4)
C1 C6 1.492(4)
C1 Fe1 2.024(3)
C2 C3 1.410(4)
C2 Fe1 2.026(3)
C2 H2 0.9300
C3 C4 1.408(4)
C3 Fe1 2.040(3)
C3 H3 0.9300
C4 C5 1.410(4)
C4 Fe1 2.040(3)
C4 H4 0.9300
C5 Fe1 2.037(3)
C5 H5 0.9300
C6 N1 1.463(3)
C6 H6A 0.9700
C6 H6B 0.9700
C7 C8 1.361(4)
C7 N1 1.362(4)
C7 H7 0.9300
C8 N2 1.365(4)
C8 H8 0.9300
C9 N2 1.311(4)
C9 N1 1.343(4)
C9 H9 0.9300
C10 C11 1.303(7)
C10 C14 1.375(8)
C10 Fe1 1.998(4)
C10 H10 0.9300
C11 C12 1.305(6)
C11 Fe1 2.026(4)
C11 H11 0.9300
C12 C13 1.382(6)
C12 Fe1 2.035(3)
C12 H12 0.9300
C13 C14 1.467(8)
C13 Fe1 2.013(3)
C13 H13 0.9300
C14 Fe1 2.008(4)
C14 H14 0.9300

loop_
_geom_torsion_atom_site_label_1
_geom_torsion_atom_site_label_2
_geom_torsion_atom_site_label_3
_geom_torsion_atom_site_label_4
_geom_torsion
C5 C1 C2 C3 -0.7(3)
C6 C1 C2 C3 176.6(3)
Fe1 C1 C2 C3 59.6(2)
C5 C1 C2 Fe1 -60.26(19)
C6 C1 C2 Fe1 117.0(3)
C1 C2 C3 C4 0.1(3)
Fe1 C2 C3 C4 59.1(2)
C1 C2 C3 Fe1 -59.04(19)
C2 C3 C4 C5 0.5(3)
Fe1 C3 C4 C5 59.3(2)
C2 C3 C4 Fe1 -58.7(2)
C3 C4 C5 C1 -0.9(3)
Fe1 C4 C5 C1 58.42(19)
C3 C4 C5 Fe1 -59.4(2)
C2 C1 C5 C4 1.0(3)
C6 C1 C5 C4 -176.2(3)
Fe1 C1 C5 C4 -59.0(2)
C2 C1 C5 Fe1 59.95(18)
C6 C1 C5 Fe1 -117.2(3)
C2 C1 C6 N1 89.2(3)
C5 C1 C6 N1 -94.1(3)
Fe1 C1 C6 N1 176.54(19)
N1 C7 C8 N2 0.1(4)
C14 C10 C11 C12 0.3(5)
Fe1 C10 C11 C12 -59.9(3)
C14 C10 C11 Fe1 60.2(3)
C10 C11 C12 C13 0.5(5)
Fe1 C11 C12 C13 -58.5(3)
C10 C11 C12 Fe1 58.9(3)
C11 C12 C13 C14 -1.0(5)
Fe1 C12 C13 C14 -60.5(2)
C11 C12 C13 Fe1 59.5(3)
C11 C10 C14 C13 -0.9(5)
Fe1 C10 C14 C13 60.5(3)
C11 C10 C14 Fe1 -61.4(3)
C12 C13 C14 C10 1.1(4)
Fe1 C13 C14 C10 -61.0(3)
C12 C13 C14 Fe1 62.1(3)
N2 C9 N1 C7 0.6(4)
N2 C9 N1 C6 177.8(3)
C8 C7 N1 C9 -0.4(3)
C8 C7 N1 C6 -177.6(3)
C1 C6 N1 C9 127.7(3)
C1 C6 N1 C7 -55.7(4)
N1 C9 N2 C8 -0.5(4)
C7 C8 N2 C9 0.3(4)
C11 C10 Fe1 C14 120.3(5)
C11 C10 Fe1 C13 78.7(3)
C14 C10 Fe1 C13 -41.6(3)
C11 C10 Fe1 C1 -134.5(3)
C14 C10 Fe1 C1 105.2(3)
C11 C10 Fe1 C2 -90.8(3)
C14 C10 Fe1 C2 148.9(3)
C14 C10 Fe1 C11 -120.3(5)
C11 C10 Fe1 C12 35.0(3)
C14 C10 Fe1 C12 -85.3(3)
C11 C10 Fe1 C5 -172.0(3)
C14 C10 Fe1 C5 67.7(4)
C11 C10 Fe1 C3 -56.3(4)
C14 C10 Fe1 C3 -176.6(3)
C13 C14 Fe1 C10 -115.0(4)
C10 C14 Fe1 C13 115.0(4)
C10 C14 Fe1 C1 -90.3(3)
C13 C14 Fe1 C1 154.7(3)
C10 C14 Fe1 C2 -52.9(4)
C13 C14 Fe1 C2 -168.0(2)
C10 C14 Fe1 C11 35.4(3)
C13 C14 Fe1 C11 -79.7(3)
C10 C14 Fe1 C12 76.2(3)
C13 C14 Fe1 C12 -38.8(3)
C10 C14 Fe1 C5 -134.7(3)
C13 C14 Fe1 C5 110.3(3)
C10 C14 Fe1 C4 -173.5(3)
C13 C14 Fe1 C4 71.5(3)
C12 C13 Fe1 C10 -76.1(3)
C14 C13 Fe1 C10 39.1(3)
C12 C13 Fe1 C14 -115.2(4)
C12 C13 Fe1 C1 -164.2(3)
C14 C13 Fe1 C1 -49.0(4)
C12 C13 Fe1 C11 -34.9(3)
C14 C13 Fe1 C11 80.2(3)
C14 C13 Fe1 C12 115.2(4)
C12 C13 Fe1 C5 154.5(3)
C14 C13 Fe1 C5 -90.4(3)
C12 C13 Fe1 C4 109.9(3)
C14 C13 Fe1 C4 -135.0(3)
C12 C13 Fe1 C3 68.0(3)
C14 C13 Fe1 C3 -176.8(3)
C2 C1 Fe1 C10 103.8(3)
C5 C1 Fe1 C10 -138.3(3)
C6 C1 Fe1 C10 -15.9(3)
C2 C1 Fe1 C14 146.4(3)
C5 C1 Fe1 C14 -95.7(3)
C6 C1 Fe1 C14 26.7(4)
C2 C1 Fe1 C13 -179.6(3)
C5 C1 Fe1 C13 -61.8(4)
C6 C1 Fe1 C13 60.6(4)
C5 C1 Fe1 C2 117.8(2)
C6 C1 Fe1 C2 -119.7(3)
C2 C1 Fe1 C11 68.7(3)
C5 C1 Fe1 C11 -173.4(3)
C6 C1 Fe1 C11 -51.0(4)
C2 C1 Fe1 C12 54.4(7)
C5 C1 Fe1 C12 172.2(7)
C6 C1 Fe1 C12 -65.4(8)
C2 C1 Fe1 C5 -117.8(2)
C6 C1 Fe1 C5 122.4(3)
C2 C1 Fe1 C4 -80.75(18)
C5 C1 Fe1 C4 37.09(17)
C6 C1 Fe1 C4 159.5(3)
C2 C1 Fe1 C3 -37.33(17)
C5 C1 Fe1 C3 80.52(19)
C6 C1 Fe1 C3 -157.1(3)
C3 C2 Fe1 C10 148.6(3)
C1 C2 Fe1 C10 -91.8(3)
C3 C2 Fe1 C14 -177.6(3)
C1 C2 Fe1 C14 -58.0(3)
C3 C2 Fe1 C1 -119.6(2)
C3 C2 Fe1 C11 108.5(3)
C1 C2 Fe1 C11 -131.9(2)
C3 C2 Fe1 C12 73.8(3)
C1 C2 Fe1 C12 -166.6(2)
C3 C2 Fe1 C5 -81.00(19)
C1 C2 Fe1 C5 38.61(16)
C3 C2 Fe1 C4 -37.32(18)
C1 C2 Fe1 C4 82.29(18)
C1 C2 Fe1 C3 119.6(2)
C12 C11 Fe1 C10 121.7(5)
C10 C11 Fe1 C14 -37.5(4)
C12 C11 Fe1 C14 84.2(4)
C10 C11 Fe1 C13 -84.6(4)
C12 C11 Fe1 C13 37.1(3)
C10 C11 Fe1 C1 63.3(4)
C12 C11 Fe1 C1 -174.9(3)
C10 C11 Fe1 C2 103.5(4)
C12 C11 Fe1 C2 -134.8(3)
C10 C11 Fe1 C12 -121.7(5)
C10 C11 Fe1 C4 -179.0(3)
C12 C11 Fe1 C4 -57.3(5)
C10 C11 Fe1 C3 146.6(3)
C12 C11 Fe1 C3 -91.7(3)
C11 C12 Fe1 C10 -35.3(4)
C13 C12 Fe1 C10 85.6(4)
C11 C12 Fe1 C14 -79.2(4)
C13 C12 Fe1 C14 41.6(3)
C11 C12 Fe1 C13 -120.8(5)
C11 C12 Fe1 C1 18.1(9)
C13 C12 Fe1 C1 138.9(7)
C11 C12 Fe1 C2 63.0(4)
C13 C12 Fe1 C2 -176.2(3)
C13 C12 Fe1 C11 120.8(5)
C11 C12 Fe1 C5 -172.6(3)
C13 C12 Fe1 C5 -51.8(5)
C11 C12 Fe1 C4 148.8(3)
C13 C12 Fe1 C4 -90.3(3)
C11 C12 Fe1 C3 105.0(3)
C13 C12 Fe1 C3 -134.2(3)
C4 C5 Fe1 C10 -178.0(3)
C1 C5 Fe1 C10 62.0(3)
C4 C5 Fe1 C14 -138.3(3)
C1 C5 Fe1 C14 101.7(3)
C4 C5 Fe1 C13 -91.7(3)
C1 C5 Fe1 C13 148.4(3)
C4 C5 Fe1 C1 119.9(2)
C4 C5 Fe1 C2 81.24(19)
C1 C5 Fe1 C2 -38.70(17)
C4 C5 Fe1 C12 -56.6(4)
C1 C5 Fe1 C12 -176.5(3)
C1 C5 Fe1 C4 -119.9(2)
C4 C5 Fe1 C3 37.41(17)
C1 C5 Fe1 C3 -82.53(18)
C3 C4 Fe1 C14 -176.2(3)
C5 C4 Fe1 C14 64.3(3)
C3 C4 Fe1 C13 -132.0(3)
C5 C4 Fe1 C13 108.5(3)
C3 C4 Fe1 C1 81.89(19)
C5 C4 Fe1 C1 -37.61(17)
C3 C4 Fe1 C2 37.52(17)
C5 C4 Fe1 C2 -81.98(18)
C3 C4 Fe1 C11 -51.9(4)
C5 C4 Fe1 C11 -171.4(3)
C3 C4 Fe1 C12 -88.0(2)
C5 C4 Fe1 C12 152.5(2)
C3 C4 Fe1 C5 119.5(3)
C5 C4 Fe1 C3 -119.5(3)
C4 C3 Fe1 C10 -173.4(3)
C2 C3 Fe1 C10 -53.8(3)
C4 C3 Fe1 C13 72.0(3)
C2 C3 Fe1 C13 -168.4(2)
C4 C3 Fe1 C1 -81.78(19)
C2 C3 Fe1 C1 37.83(17)
C4 C3 Fe1 C2 -119.6(3)
C4 C3 Fe1 C11 152.3(2)
C2 C3 Fe1 C11 -88.1(2)
C4 C3 Fe1 C12 111.6(2)
C2 C3 Fe1 C12 -128.8(2)
C4 C3 Fe1 C5 -37.50(18)
C2 C3 Fe1 C5 82.10(18)
C2 C3 Fe1 C4 119.6(3)
